data_4308690
loop_
_publ_author_name
'Timothy J. Boyle'
'Scott D. Bunge'
'Paul G. Clem'
'Jacob Richardson'
'Jeffrey T. Dawley'
'Leigh Anna M. Ottley'
'Mark A. Rodriguez'
'Bruce A. Tuttle'
'Gabriel R. Avilucea'
'Ralph G. Tissot'

_publ_section_title
;
Synthesis and Characterization of a Family of Structurally Characterized
Dysprosium Alkoxides for Improved Fatigue-Resistance Characteristics of
PDyZT Thin Films
;
_journal_name_full 'Inorganic Chemistry'
_journal_page_first 1588
_journal_page_last 1600
_journal_paper_doi 10.1021/ic048550b
_journal_volume 44
_journal_year 2005
_chemical_formula_moiety 'C44 H101 Dy3 O11'
_chemical_formula_sum 'C44 H101 Dy3 O11'
_chemical_formula_weight 1293.75
_chemical_name_common '(4) [Dy3(OtBu)9(HOtBu)2]'
_chemical_name_systematic
; 
 ? 
;
_space_group_IT_number 14
_symmetry_cell_setting monoclinic
_symmetry_space_group_name_Hall '-P 2ybc'
_symmetry_space_group_name_H-M 'P 1 21/c 1'
_atom_sites_solution_hydrogens geom
_atom_sites_solution_primary direct
_atom_sites_solution_secondary difmap
_audit_creation_method SHELXL-97
_cell_angle_alpha 90.00
_cell_angle_beta 99.308(2)
_cell_angle_gamma 90.00
_cell_formula_units_Z 4
_cell_length_a 19.369(2)
_cell_length_b 10.7734(13)
_cell_length_c 27.295(3)
_cell_measurement_temperature 168(2)
_cell_volume 5620.7(11)
_computing_cell_refinement 'Bruker SMART'
_computing_data_collection 'Bruker SMART'
_computing_data_reduction 'Bruker SAINT'
_computing_molecular_graphics 'Bruker SHELXTL'
_computing_publication_material 'Bruker SHELXTL'
_computing_structure_refinement 'SHELXL-97 (Sheldrick, 1997)'
_computing_structure_solution 'SHELXS-97 (Sheldrick, 1990)'
_diffrn_ambient_temperature 168(2)
_diffrn_measured_fraction_theta_full 0.916
_diffrn_measured_fraction_theta_max 0.916
_diffrn_measurement_device_type 'CCD area detector'
_diffrn_measurement_method 'phi and omega scans'
_diffrn_radiation_monochromator graphite
_diffrn_radiation_source 'fine-focus sealed tube'
_diffrn_radiation_type MoK\a
_diffrn_radiation_wavelength 0.71073
_diffrn_reflns_av_R_equivalents 0.0356
_diffrn_reflns_av_sigmaI/netI 0.0377
_diffrn_reflns_limit_h_max 25
_diffrn_reflns_limit_h_min -25
_diffrn_reflns_limit_k_max 13
_diffrn_reflns_limit_k_min -14
_diffrn_reflns_limit_l_max 35
_diffrn_reflns_limit_l_min -35
_diffrn_reflns_number 46227
_diffrn_reflns_theta_full 28.32
_diffrn_reflns_theta_max 28.32
_diffrn_reflns_theta_min 1.07
_exptl_absorpt_coefficient_mu 3.994
_exptl_absorpt_correction_type none
_exptl_crystal_colour colorless
_exptl_crystal_density_diffrn 1.529
_exptl_crystal_density_meas 0
_exptl_crystal_density_method 'not measured'
_exptl_crystal_description rhombus
_exptl_crystal_F_000 2604
_exptl_crystal_size_max 0.35
_exptl_crystal_size_mid 0.05
_exptl_crystal_size_min 0.05
_refine_diff_density_max 2.151
_refine_diff_density_min -1.777
_refine_diff_density_rms 0.136
_refine_ls_extinction_method none
_refine_ls_goodness_of_fit_ref 1.079
_refine_ls_hydrogen_treatment mixed
_refine_ls_matrix_type full
_refine_ls_number_parameters 556
_refine_ls_number_reflns 12841
_refine_ls_number_restraints 0
_refine_ls_restrained_S_all 1.079
_refine_ls_R_factor_all 0.0503
_refine_ls_R_factor_gt 0.0398
_refine_ls_shift/su_max 0.001
_refine_ls_shift/su_mean 0.000
_refine_ls_structure_factor_coef Fsqd
_refine_ls_weighting_details 'calc w=1/[\s^2^(Fo^2^)+(0.0293P)^2^+16.1810P] where P=(Fo^2^+2Fc^2^)/3'
_refine_ls_weighting_scheme calc
_refine_ls_wR_factor_gt 0.0793
_refine_ls_wR_factor_ref 0.0843
_reflns_number_gt 10943
_reflns_number_total 12841
_reflns_threshold_expression >2sigma(I)
_cod_data_source_file ic048550bsi20041015_025718_03.cif
_cod_data_source_block mar115s
_cod_depositor_comments
;
The following automatic conversions were performed:
'_symmetry_cell_setting' value 'Monoclinic' changed to 'monoclinic'
according to '/home/saulius/struct/CIF-dictionaries/cif_core.dic'
dictionary named 'cif_core.dic' version 2.4.1 from 2010-06-29.

Automatic conversion script
Id: cif_fix_enum 1527 2010-12-29 10:47:43Z saulius 
;
_cod_original_cell_volume 5620.8(12)
_cod_database_code 4308690

loop_
_symmetry_equiv_pos_as_xyz
'x, y, z'
'-x, y+1/2, -z+1/2'
'-x, -y, -z'
'x, -y-1/2, z-1/2'

loop_
_atom_site_label
_atom_site_type_symbol
_atom_site_fract_x
_atom_site_fract_y
_atom_site_fract_z
_atom_site_U_iso_or_equiv
_atom_site_adp_type
_atom_site_occupancy
_atom_site_symmetry_multiplicity
_atom_site_calc_flag
_atom_site_refinement_flags
_atom_site_disorder_assembly
_atom_site_disorder_group
Dy1 Dy 0.355882(10) 0.227050(19) 0.359599(7) 0.01900(6) Uani 1 1 d . . .
Dy2 Dy 0.188402(12) 0.31710(2) 0.375623(9) 0.03009(7) Uani 1 1 d . . .
Dy3 Dy 0.235822(11) 0.30848(2) 0.255107(9) 0.02861(6) Uani 1 1 d . . .
O1 O 0.29349(15) 0.2573(3) 0.42324(11) 0.0222(6) Uani 1 1 d . . .
O2 O 0.35318(15) 0.2483(3) 0.27670(11) 0.0228(7) Uani 1 1 d . . .
O3 O 0.47925(16) 0.3093(3) 0.39404(12) 0.0277(7) Uani 1 1 d . . .
O4 O 0.41884(16) 0.0725(3) 0.38064(11) 0.0240(7) Uani 1 1 d . . .
O5 O 0.1153(2) 0.2102(4) 0.41219(13) 0.0437(10) Uani 1 1 d . . .
O6 O 0.1510(2) 0.4776(4) 0.41374(15) 0.0516(11) Uani 1 1 d . . .
O7 O 0.14096(15) 0.3514(3) 0.29381(12) 0.0246(7) Uani 1 1 d . . .
O8 O 0.2333(2) 0.4668(4) 0.20307(16) 0.0500(11) Uani 1 1 d . . .
O9 O 0.20238(18) 0.1915(3) 0.19331(13) 0.0370(9) Uani 1 1 d . . .
O10 O 0.28196(15) 0.3999(3) 0.33609(11) 0.0206(6) Uani 1 1 d . . .
O11 O 0.24320(15) 0.1653(2) 0.32643(10) 0.0173(6) Uani 1 1 d . . .
C1 C 0.3131(2) 0.2399(5) 0.47571(16) 0.0271(10) Uani 1 1 d . . .
C2 C 0.2722(3) 0.3311(6) 0.50272(19) 0.0417(14) Uani 1 1 d . . .
H2A H 0.2812 0.4159 0.4924 0.063 Uiso 1 1 calc R . .
H2B H 0.2872 0.3229 0.5386 0.063 Uiso 1 1 calc R . .
H2C H 0.2221 0.3130 0.4945 0.063 Uiso 1 1 calc R . .
C3 C 0.3904(2) 0.2633(5) 0.49062(18) 0.0311(11) Uani 1 1 d . . .
H3A H 0.4167 0.2037 0.4738 0.047 Uiso 1 1 calc R . .
H3B H 0.4033 0.2535 0.5266 0.047 Uiso 1 1 calc R . .
H3C H 0.4014 0.3479 0.4812 0.047 Uiso 1 1 calc R . .
C4 C 0.2962(3) 0.1078(5) 0.48977(19) 0.0372(12) Uani 1 1 d . . .
H4A H 0.2460 0.0922 0.4798 0.056 Uiso 1 1 calc R . .
H4B H 0.3088 0.0971 0.5258 0.056 Uiso 1 1 calc R . .
H4C H 0.3229 0.0490 0.4728 0.056 Uiso 1 1 calc R . .
C5 C 0.4034(2) 0.2241(5) 0.24459(17) 0.0292(10) Uani 1 1 d . . .
C6 C 0.4758(3) 0.2609(7) 0.2700(2) 0.0520(16) Uani 1 1 d . . .
H6A H 0.4762 0.3496 0.2781 0.078 Uiso 1 1 calc R . .
H6B H 0.5097 0.2444 0.2479 0.078 Uiso 1 1 calc R . .
H6C H 0.4882 0.2126 0.3006 0.078 Uiso 1 1 calc R . .
C7 C 0.4043(3) 0.0852(5) 0.2328(2) 0.0492(15) Uani 1 1 d . . .
H7A H 0.4158 0.0381 0.2637 0.074 Uiso 1 1 calc R . .
H7B H 0.4396 0.0688 0.2116 0.074 Uiso 1 1 calc R . .
H7C H 0.3582 0.0599 0.2154 0.074 Uiso 1 1 calc R . .
C8 C 0.3837(3) 0.2956(6) 0.1965(2) 0.0466(15) Uani 1 1 d . . .
H8A H 0.3364 0.2719 0.1809 0.070 Uiso 1 1 calc R . .
H8B H 0.4169 0.2763 0.1741 0.070 Uiso 1 1 calc R . .
H8C H 0.3849 0.3848 0.2036 0.070 Uiso 1 1 calc R . .
C9 C 0.5446(2) 0.3772(5) 0.41149(18) 0.0307(11) Uani 1 1 d . . .
C10 C 0.5294(3) 0.5144(5) 0.4017(2) 0.0398(13) Uani 1 1 d . . .
H10A H 0.5095 0.5264 0.3667 0.060 Uiso 1 1 calc R . .
H10B H 0.5729 0.5619 0.4096 0.060 Uiso 1 1 calc R . .
H10C H 0.4959 0.5432 0.4226 0.060 Uiso 1 1 calc R . .
C11 C 0.6004(3) 0.3330(6) 0.3825(2) 0.0452(14) Uani 1 1 d . . .
H11A H 0.6065 0.2431 0.3867 0.068 Uiso 1 1 calc R . .
H11B H 0.6446 0.3751 0.3949 0.068 Uiso 1 1 calc R . .
H11C H 0.5860 0.3522 0.3473 0.068 Uiso 1 1 calc R . .
C12 C 0.5659(3) 0.3533(6) 0.4667(2) 0.0478(15) Uani 1 1 d . . .
H12A H 0.5296 0.3852 0.4846 0.072 Uiso 1 1 calc R . .
H12B H 0.6103 0.3955 0.4786 0.072 Uiso 1 1 calc R . .
H12C H 0.5715 0.2639 0.4725 0.072 Uiso 1 1 calc R . .
C13 C 0.4575(2) -0.0368(4) 0.39385(17) 0.0242(10) Uani 1 1 d . . .
C14 C 0.4388(3) -0.0884(5) 0.4419(2) 0.0415(13) Uani 1 1 d . . .
H14A H 0.4488 -0.0259 0.4681 0.062 Uiso 1 1 calc R . .
H14B H 0.4666 -0.1631 0.4515 0.062 Uiso 1 1 calc R . .
H14C H 0.3889 -0.1095 0.4370 0.062 Uiso 1 1 calc R . .
C15 C 0.5352(2) -0.0075(5) 0.4006(2) 0.0366(12) Uani 1 1 d . . .
H15A H 0.5465 0.0282 0.3698 0.055 Uiso 1 1 calc R . .
H15B H 0.5621 -0.0839 0.4085 0.055 Uiso 1 1 calc R . .
H15C H 0.5470 0.0521 0.4277 0.055 Uiso 1 1 calc R . .
C16 C 0.4401(3) -0.1346(5) 0.3536(2) 0.0359(12) Uani 1 1 d . . .
H16A H 0.3897 -0.1516 0.3484 0.054 Uiso 1 1 calc R . .
H16B H 0.4658 -0.2110 0.3638 0.054 Uiso 1 1 calc R . .
H16C H 0.4535 -0.1042 0.3226 0.054 Uiso 1 1 calc R . .
C17 C 0.0646(3) 0.1419(6) 0.4343(2) 0.0444(14) Uani 1 1 d . . .
C18 C 0.0040(5) 0.2253(8) 0.4380(4) 0.104(3) Uani 1 1 d . . .
H18A H 0.0197 0.2952 0.4600 0.155 Uiso 1 1 calc R . .
H18B H -0.0321 0.1787 0.4515 0.155 Uiso 1 1 calc R . .
H18C H -0.0154 0.2566 0.4049 0.155 Uiso 1 1 calc R . .
C19 C 0.0975(5) 0.0943(12) 0.4844(3) 0.135(5) Uani 1 1 d . . .
H19A H 0.1381 0.0426 0.4809 0.203 Uiso 1 1 calc R . .
H19B H 0.0633 0.0446 0.4987 0.203 Uiso 1 1 calc R . .
H19C H 0.1127 0.1645 0.5064 0.203 Uiso 1 1 calc R . .
C20 C 0.0392(4) 0.0343(6) 0.4014(3) 0.065(2) Uani 1 1 d . . .
H20A H 0.0208 0.0647 0.3680 0.098 Uiso 1 1 calc R . .
H20B H 0.0020 -0.0092 0.4150 0.098 Uiso 1 1 calc R . .
H20C H 0.0781 -0.0229 0.3998 0.098 Uiso 1 1 calc R . .
C21 C 0.1268(4) 0.5794(6) 0.4397(2) 0.0518(16) Uani 1 1 d . . .
C22 C 0.1834(6) 0.6705(8) 0.4526(5) 0.139(5) Uani 1 1 d . . .
H22A H 0.2238 0.6301 0.4724 0.208 Uiso 1 1 calc R . .
H22B H 0.1671 0.7384 0.4717 0.208 Uiso 1 1 calc R . .
H22C H 0.1969 0.7038 0.4221 0.208 Uiso 1 1 calc R . .
C23 C 0.1083(7) 0.5373(9) 0.4864(4) 0.145(6) Uani 1 1 d . . .
H23A H 0.0673 0.4829 0.4798 0.217 Uiso 1 1 calc R . .
H23B H 0.0974 0.6091 0.5058 0.217 Uiso 1 1 calc R . .
H23C H 0.1477 0.4915 0.5051 0.217 Uiso 1 1 calc R . .
C24 C 0.0698(8) 0.6430(12) 0.4085(5) 0.234(11) Uani 1 1 d . . .
H24A H 0.0778 0.6415 0.3739 0.351 Uiso 1 1 calc R . .
H24B H 0.0675 0.7292 0.4195 0.351 Uiso 1 1 calc R . .
H24C H 0.0256 0.6011 0.4109 0.351 Uiso 1 1 calc R . .
C25 C 0.0713(2) 0.3887(5) 0.27219(18) 0.0289(10) Uani 1 1 d . . .
C26 C 0.0194(3) 0.3369(6) 0.3030(2) 0.0449(14) Uani 1 1 d . . .
H26A H 0.0237 0.2463 0.3047 0.067 Uiso 1 1 calc R . .
H26B H -0.0282 0.3594 0.2876 0.067 Uiso 1 1 calc R . .
H26C H 0.0293 0.3715 0.3366 0.067 Uiso 1 1 calc R . .
C27 C 0.0671(3) 0.5292(5) 0.2717(3) 0.0518(16) Uani 1 1 d . . .
H27A H 0.0774 0.5605 0.3058 0.078 Uiso 1 1 calc R . .
H27B H 0.0199 0.5550 0.2566 0.078 Uiso 1 1 calc R . .
H27C H 0.1011 0.5628 0.2523 0.078 Uiso 1 1 calc R . .
C28 C 0.0543(3) 0.3394(6) 0.2197(2) 0.0434(14) Uani 1 1 d . . .
H28A H 0.0873 0.3742 0.1996 0.065 Uiso 1 1 calc R . .
H28B H 0.0065 0.3635 0.2053 0.065 Uiso 1 1 calc R . .
H28C H 0.0582 0.2487 0.2202 0.065 Uiso 1 1 calc R . .
C29 C 0.2317(3) 0.5666(6) 0.1682(3) 0.0518(16) Uani 1 1 d . . .
C30 C 0.2745(8) 0.6694(8) 0.1907(3) 0.148(6) Uani 1 1 d . . .
H30A H 0.2540 0.7034 0.2183 0.221 Uiso 1 1 calc R . .
H30B H 0.2764 0.7343 0.1657 0.221 Uiso 1 1 calc R . .
H30C H 0.3220 0.6396 0.2029 0.221 Uiso 1 1 calc R . .
C31 C 0.1603(5) 0.6095(16) 0.1540(7) 0.265(13) Uani 1 1 d . . .
H31A H 0.1324 0.5441 0.1353 0.397 Uiso 1 1 calc R . .
H31B H 0.1599 0.6838 0.1333 0.397 Uiso 1 1 calc R . .
H31C H 0.1404 0.6295 0.1839 0.397 Uiso 1 1 calc R . .
C32 C 0.2610(7) 0.5268(9) 0.1241(3) 0.127(5) Uani 1 1 d . . .
H32A H 0.3096 0.5003 0.1342 0.191 Uiso 1 1 calc R . .
H32B H 0.2595 0.5963 0.1008 0.191 Uiso 1 1 calc R . .
H32C H 0.2334 0.4575 0.1080 0.191 Uiso 1 1 calc R . .
C33 C 0.1772(3) 0.1218(6) 0.15004(19) 0.0379(12) Uani 1 1 d . . .
C34 C 0.1226(3) 0.0282(6) 0.1615(2) 0.0461(15) Uani 1 1 d . . .
H34A H 0.1438 -0.0270 0.1883 0.069 Uiso 1 1 calc R . .
H34B H 0.1058 -0.0209 0.1318 0.069 Uiso 1 1 calc R . .
H34C H 0.0832 0.0727 0.1719 0.069 Uiso 1 1 calc R . .
C35 C 0.2375(3) 0.0506(6) 0.1335(2) 0.0505(16) Uani 1 1 d . . .
H35A H 0.2742 0.1089 0.1278 0.076 Uiso 1 1 calc R . .
H35B H 0.2204 0.0058 0.1027 0.076 Uiso 1 1 calc R . .
H35C H 0.2567 -0.0088 0.1594 0.076 Uiso 1 1 calc R . .
C36 C 0.1451(4) 0.2090(6) 0.1094(2) 0.0606(18) Uani 1 1 d . . .
H36A H 0.1074 0.2563 0.1206 0.091 Uiso 1 1 calc R . .
H36B H 0.1262 0.1611 0.0798 0.091 Uiso 1 1 calc R . .
H36C H 0.1810 0.2664 0.1015 0.091 Uiso 1 1 calc R . .
C37 C 0.3073(2) 0.5259(4) 0.34199(17) 0.0246(10) Uani 1 1 d . . .
C38 C 0.3654(3) 0.5424(5) 0.31047(19) 0.0343(12) Uani 1 1 d . . .
H38A H 0.4041 0.4858 0.3223 0.051 Uiso 1 1 calc R . .
H38B H 0.3823 0.6283 0.3132 0.051 Uiso 1 1 calc R . .
H38C H 0.3469 0.5237 0.2757 0.051 Uiso 1 1 calc R . .
C39 C 0.2473(3) 0.6141(4) 0.3241(2) 0.0355(12) Uani 1 1 d . . .
H39A H 0.2296 0.5982 0.2890 0.053 Uiso 1 1 calc R . .
H39B H 0.2640 0.6999 0.3282 0.053 Uiso 1 1 calc R . .
H39C H 0.2097 0.6010 0.3436 0.053 Uiso 1 1 calc R . .
C40 C 0.3358(3) 0.5492(5) 0.39661(18) 0.0350(12) Uani 1 1 d . . .
H40A H 0.2982 0.5375 0.4163 0.052 Uiso 1 1 calc R . .
H40B H 0.3535 0.6344 0.4008 0.052 Uiso 1 1 calc R . .
H40C H 0.3738 0.4907 0.4078 0.052 Uiso 1 1 calc R . .
C41 C 0.2185(2) 0.0384(4) 0.32016(16) 0.0200(9) Uani 1 1 d . . .
C42 C 0.2311(3) -0.0264(4) 0.37017(17) 0.0274(10) Uani 1 1 d . . .
H42A H 0.2810 -0.0232 0.3839 0.041 Uiso 1 1 calc R . .
H42B H 0.2161 -0.1131 0.3660 0.041 Uiso 1 1 calc R . .
H42C H 0.2042 0.0154 0.3929 0.041 Uiso 1 1 calc R . .
C43 C 0.1405(2) 0.0399(4) 0.29886(18) 0.0273(10) Uani 1 1 d . . .
H43A H 0.1151 0.0861 0.3212 0.041 Uiso 1 1 calc R . .
H43B H 0.1229 -0.0455 0.2955 0.041 Uiso 1 1 calc R . .
H43C H 0.1335 0.0800 0.2662 0.041 Uiso 1 1 calc R . .
C44 C 0.2587(2) -0.0271(4) 0.28401(16) 0.0257(10) Uani 1 1 d . . .
H44A H 0.2525 0.0185 0.2525 0.039 Uiso 1 1 calc R . .
H44B H 0.2408 -0.1118 0.2781 0.039 Uiso 1 1 calc R . .
H44C H 0.3085 -0.0300 0.2981 0.039 Uiso 1 1 calc R . .

loop_
_atom_site_aniso_label
_atom_site_aniso_U_11
_atom_site_aniso_U_22
_atom_site_aniso_U_33
_atom_site_aniso_U_23
_atom_site_aniso_U_13
_atom_site_aniso_U_12
Dy1 0.01878(10) 0.01588(10) 0.02279(11) 0.00098(8) 0.00471(7) 0.00250(8)
Dy2 0.02067(11) 0.02714(13) 0.04006(14) 0.00000(10) -0.00234(9) 0.00220(9)
Dy3 0.01971(11) 0.02149(12) 0.04360(14) -0.00315(10) 0.00203(9) 0.00113(8)
O1 0.0234(16) 0.0238(17) 0.0203(15) -0.0003(12) 0.0060(12) 0.0011(13)
O2 0.0216(15) 0.0252(17) 0.0225(16) 0.0010(13) 0.0059(12) 0.0021(13)
O3 0.0228(16) 0.0299(18) 0.0305(18) -0.0048(14) 0.0047(13) -0.0101(14)
O4 0.0261(16) 0.0182(16) 0.0270(17) 0.0022(13) 0.0023(13) 0.0084(13)
O5 0.042(2) 0.053(2) 0.034(2) 0.0086(18) 0.0038(17) -0.0276(19)
O6 0.073(3) 0.031(2) 0.045(2) -0.0100(18) -0.005(2) 0.023(2)
O7 0.0171(15) 0.0242(16) 0.0313(18) 0.0039(14) 0.0007(13) 0.0047(13)
O8 0.046(2) 0.035(2) 0.074(3) 0.024(2) 0.024(2) 0.0084(18)
O9 0.033(2) 0.049(2) 0.0304(19) -0.0120(16) 0.0078(15) -0.0082(16)
O10 0.0217(15) 0.0152(15) 0.0246(16) -0.0009(12) 0.0030(12) -0.0004(12)
O11 0.0189(15) 0.0125(14) 0.0204(15) 0.0003(11) 0.0030(11) -0.0007(11)
C1 0.028(2) 0.036(3) 0.018(2) 0.0010(19) 0.0056(18) 0.004(2)
C2 0.048(3) 0.053(4) 0.025(3) -0.009(2) 0.010(2) 0.013(3)
C3 0.025(2) 0.041(3) 0.026(2) -0.001(2) -0.0001(19) 0.000(2)
C4 0.041(3) 0.044(3) 0.027(3) 0.010(2) 0.007(2) -0.008(2)
C5 0.026(2) 0.039(3) 0.025(2) 0.005(2) 0.0119(19) 0.004(2)
C6 0.028(3) 0.084(5) 0.047(3) -0.012(3) 0.013(3) -0.006(3)
C7 0.060(4) 0.043(3) 0.052(4) -0.005(3) 0.031(3) 0.009(3)
C8 0.045(3) 0.065(4) 0.034(3) 0.010(3) 0.018(3) 0.007(3)
C9 0.023(2) 0.034(3) 0.034(3) -0.004(2) 0.002(2) -0.014(2)
C10 0.035(3) 0.033(3) 0.050(3) -0.003(2) 0.000(2) -0.014(2)
C11 0.030(3) 0.048(4) 0.059(4) -0.009(3) 0.013(3) -0.009(3)
C12 0.042(3) 0.061(4) 0.037(3) 0.005(3) -0.004(3) -0.019(3)
C13 0.023(2) 0.023(2) 0.026(2) 0.0040(19) 0.0021(18) 0.0077(18)
C14 0.045(3) 0.037(3) 0.045(3) 0.019(3) 0.012(3) 0.016(3)
C15 0.027(3) 0.030(3) 0.051(3) 0.005(2) 0.002(2) 0.008(2)
C16 0.035(3) 0.025(3) 0.044(3) -0.003(2) -0.003(2) 0.013(2)
C17 0.044(3) 0.055(4) 0.035(3) 0.002(3) 0.010(2) -0.016(3)
C18 0.099(7) 0.075(6) 0.159(10) -0.005(6) 0.089(7) 0.005(5)
C19 0.087(6) 0.251(14) 0.061(5) 0.066(7) -0.006(5) -0.095(8)
C20 0.061(4) 0.058(4) 0.087(5) -0.008(4) 0.042(4) -0.025(4)
C21 0.066(4) 0.034(3) 0.055(4) -0.006(3) 0.010(3) 0.011(3)
C22 0.176(11) 0.067(6) 0.209(13) -0.072(7) 0.144(10) -0.036(7)
C23 0.225(13) 0.075(7) 0.176(11) 0.026(7) 0.159(11) 0.046(8)
C24 0.251(16) 0.190(13) 0.201(14) -0.132(11) -0.144(12) 0.194(13)
C25 0.019(2) 0.033(3) 0.034(3) 0.003(2) -0.0004(19) 0.009(2)
C26 0.020(3) 0.061(4) 0.054(4) 0.009(3) 0.007(2) 0.011(3)
C27 0.038(3) 0.032(3) 0.081(5) 0.009(3) -0.003(3) 0.017(3)
C28 0.030(3) 0.061(4) 0.036(3) 0.003(3) -0.005(2) 0.013(3)
C29 0.043(3) 0.044(4) 0.070(4) 0.023(3) 0.015(3) 0.003(3)
C30 0.341(19) 0.052(5) 0.048(5) 0.015(4) 0.026(8) -0.067(8)
C31 0.058(6) 0.32(2) 0.42(2) 0.33(2) 0.070(10) 0.066(9)
C32 0.243(15) 0.074(6) 0.073(6) 0.007(5) 0.055(8) 0.007(8)
C33 0.035(3) 0.052(4) 0.027(3) -0.006(2) 0.007(2) -0.006(3)
C34 0.044(3) 0.058(4) 0.034(3) -0.011(3) 0.003(2) -0.016(3)
C35 0.054(4) 0.067(4) 0.033(3) -0.015(3) 0.014(3) -0.007(3)
C36 0.080(5) 0.060(4) 0.037(3) 0.003(3) -0.003(3) -0.003(4)
C37 0.031(2) 0.015(2) 0.028(2) 0.0002(18) 0.0033(19) 0.0003(18)
C38 0.035(3) 0.026(3) 0.043(3) 0.000(2) 0.009(2) -0.013(2)
C39 0.047(3) 0.018(2) 0.041(3) 0.004(2) 0.006(2) 0.004(2)
C40 0.043(3) 0.027(3) 0.034(3) -0.003(2) 0.004(2) -0.008(2)
C41 0.022(2) 0.016(2) 0.022(2) 0.0001(17) 0.0026(17) -0.0037(17)
C42 0.036(3) 0.021(2) 0.026(2) 0.0034(19) 0.008(2) -0.004(2)
C43 0.022(2) 0.026(2) 0.033(3) -0.002(2) 0.0018(19) -0.0054(19)
C44 0.034(3) 0.019(2) 0.025(2) -0.0012(18) 0.0071(19) 0.0023(19)

loop_
_atom_type_symbol
_atom_type_description
_atom_type_scat_dispersion_real
_atom_type_scat_dispersion_imag
_atom_type_scat_source
C C 0.0033 0.0016 'International Tables Vol C Tables 4.2.6.8 and 6.1.1.4'
H H 0.0000 0.0000 'International Tables Vol C Tables 4.2.6.8 and 6.1.1.4'
O O 0.0106 0.0060 'International Tables Vol C Tables 4.2.6.8 and 6.1.1.4'
Dy Dy -0.1892 4.4098 'International Tables Vol C Tables 4.2.6.8 and 6.1.1.4'

loop_
_geom_angle_atom_site_label_1
_geom_angle_atom_site_label_2
_geom_angle_atom_site_label_3
_geom_angle
_geom_angle_site_symmetry_1
_geom_angle_site_symmetry_3
_geom_angle_publ_flag
O4 Dy1 O2 105.84(11) . . ?
O4 Dy1 O1 105.12(11) . . ?
O2 Dy1 O1 144.26(11) . . ?
O4 Dy1 O11 110.43(11) . . ?
O2 Dy1 O11 76.77(10) . . ?
O1 Dy1 O11 76.04(10) . . ?
O4 Dy1 O10 178.61(11) . . ?
O2 Dy1 O10 74.66(10) . . ?
O1 Dy1 O10 74.00(10) . . ?
O11 Dy1 O10 68.37(10) . . ?
O4 Dy1 O3 73.03(11) . . ?
O2 Dy1 O3 101.52(10) . . ?
O1 Dy1 O3 104.22(10) . . ?
O11 Dy1 O3 176.40(10) . . ?
O10 Dy1 O3 108.18(10) . . ?
O5 Dy2 O6 84.91(17) . . ?
O5 Dy2 O7 109.92(12) . . ?
O6 Dy2 O7 102.84(13) . . ?
O5 Dy2 O1 99.92(13) . . ?
O6 Dy2 O1 106.20(13) . . ?
O7 Dy2 O1 139.77(10) . . ?
O5 Dy2 O10 169.27(13) . . ?
O6 Dy2 O10 104.37(14) . . ?
O7 Dy2 O10 73.69(10) . . ?
O1 Dy2 O10 72.56(10) . . ?
O5 Dy2 O11 105.48(13) . . ?
O6 Dy2 O11 169.60(14) . . ?
O7 Dy2 O11 73.59(10) . . ?
O1 Dy2 O11 72.84(10) . . ?
O10 Dy2 O11 65.33(9) . . ?
O5 Dy2 Dy3 133.73(10) . . ?
O6 Dy2 Dy3 127.72(11) . . ?
O7 Dy2 Dy3 39.61(7) . . ?
O1 Dy2 Dy3 100.16(7) . . ?
O10 Dy2 Dy3 43.49(7) . . ?
O11 Dy2 Dy3 43.94(6) . . ?
O9 Dy3 O8 88.57(16) . . ?
O9 Dy3 O7 108.63(12) . . ?
O8 Dy3 O7 101.67(12) . . ?
O9 Dy3 O2 101.21(12) . . ?
O8 Dy3 O2 107.12(12) . . ?
O7 Dy3 O2 138.66(10) . . ?
O9 Dy3 O10 167.19(12) . . ?
O8 Dy3 O10 103.65(14) . . ?
O7 Dy3 O10 73.03(10) . . ?
O2 Dy3 O10 71.80(10) . . ?
O9 Dy3 O11 103.13(12) . . ?
O8 Dy3 O11 168.20(13) . . ?
O7 Dy3 O11 73.34(10) . . ?
O2 Dy3 O11 72.49(10) . . ?
O10 Dy3 O11 64.80(9) . . ?
O9 Dy3 Dy2 131.28(10) . . ?
O8 Dy3 Dy2 126.20(11) . . ?
O7 Dy3 Dy2 39.48(7) . . ?
O2 Dy3 Dy2 99.18(7) . . ?
O10 Dy3 Dy2 42.85(7) . . ?
O11 Dy3 Dy2 43.78(6) . . ?
C1 O1 Dy1 130.6(3) . . ?
C1 O1 Dy2 131.4(3) . . ?
Dy1 O1 Dy2 97.88(11) . . ?
C5 O2 Dy1 133.1(3) . . ?
C5 O2 Dy3 128.5(3) . . ?
Dy1 O2 Dy3 98.26(11) . . ?
C9 O3 Dy1 170.2(3) . . ?
C13 O4 Dy1 176.2(3) . . ?
C17 O5 Dy2 177.2(4) . . ?
C21 O6 Dy2 178.3(4) . . ?
C25 O7 Dy2 130.0(3) . . ?
C25 O7 Dy3 129.1(3) . . ?
Dy2 O7 Dy3 100.91(11) . . ?
C29 O8 Dy3 178.3(4) . . ?
C33 O9 Dy3 175.3(4) . . ?
C37 O10 Dy1 121.9(2) . . ?
C37 O10 Dy2 124.2(2) . . ?
Dy1 O10 Dy2 93.03(10) . . ?
C37 O10 Dy3 123.1(2) . . ?
Dy1 O10 Dy3 92.56(10) . . ?
Dy2 O10 Dy3 93.66(10) . . ?
C41 O11 Dy1 126.1(2) . . ?
C41 O11 Dy2 121.8(2) . . ?
Dy1 O11 Dy2 93.32(10) . . ?
C41 O11 Dy3 121.3(2) . . ?
Dy1 O11 Dy3 93.39(10) . . ?
Dy2 O11 Dy3 92.28(9) . . ?
O1 C1 C3 109.8(4) . . ?
O1 C1 C2 109.0(4) . . ?
C3 C1 C2 109.4(4) . . ?
O1 C1 C4 109.9(4) . . ?
C3 C1 C4 109.4(4) . . ?
C2 C1 C4 109.3(4) . . ?
O2 C5 C6 110.0(4) . . ?
O2 C5 C8 109.5(4) . . ?
C6 C5 C8 110.5(5) . . ?
O2 C5 C7 109.7(4) . . ?
C6 C5 C7 108.2(5) . . ?
C8 C5 C7 108.9(5) . . ?
O3 C9 C11 108.8(4) . . ?
O3 C9 C12 108.5(4) . . ?
C11 C9 C12 111.2(5) . . ?
O3 C9 C10 107.1(4) . . ?
C11 C9 C10 110.4(4) . . ?
C12 C9 C10 110.6(5) . . ?
O4 C13 C15 109.3(4) . . ?
O4 C13 C16 110.3(4) . . ?
C15 C13 C16 109.3(4) . . ?
O4 C13 C14 109.6(4) . . ?
C15 C13 C14 109.9(4) . . ?
C16 C13 C14 108.3(4) . . ?
O5 C17 C18 108.5(6) . . ?
O5 C17 C20 109.0(5) . . ?
C18 C17 C20 108.6(6) . . ?
O5 C17 C19 109.9(5) . . ?
C18 C17 C19 111.5(7) . . ?
C20 C17 C19 109.3(7) . . ?
O6 C21 C23 110.1(6) . . ?
O6 C21 C24 110.5(6) . . ?
C23 C21 C24 113.0(10) . . ?
O6 C21 C22 109.9(6) . . ?
C23 C21 C22 106.3(8) . . ?
C24 C21 C22 107.0(9) . . ?
O7 C25 C28 109.7(4) . . ?
O7 C25 C27 109.2(4) . . ?
C28 C25 C27 109.8(5) . . ?
O7 C25 C26 109.3(4) . . ?
C28 C25 C26 109.5(5) . . ?
C27 C25 C26 109.4(5) . . ?
O8 C29 C31 109.5(6) . . ?
O8 C29 C30 110.0(6) . . ?
C31 C29 C30 108.9(11) . . ?
O8 C29 C32 110.7(6) . . ?
C31 C29 C32 110.5(10) . . ?
C30 C29 C32 107.1(7) . . ?
O9 C33 C36 109.1(5) . . ?
O9 C33 C35 109.6(4) . . ?
C36 C33 C35 109.9(5) . . ?
O9 C33 C34 109.5(4) . . ?
C36 C33 C34 110.2(5) . . ?
C35 C33 C34 108.5(5) . . ?
O10 C37 C39 108.9(4) . . ?
O10 C37 C40 109.1(4) . . ?
C39 C37 C40 110.3(4) . . ?
O10 C37 C38 108.3(4) . . ?
C39 C37 C38 109.8(4) . . ?
C40 C37 C38 110.4(4) . . ?
O11 C41 C42 109.0(3) . . ?
O11 C41 C44 108.6(3) . . ?
C42 C41 C44 110.1(4) . . ?
O11 C41 C43 108.8(3) . . ?
C42 C41 C43 110.6(4) . . ?
C44 C41 C43 109.6(4) . . ?

loop_
_geom_bond_atom_site_label_1
_geom_bond_atom_site_label_2
_geom_bond_distance
_geom_bond_site_symmetry_2
_geom_bond_publ_flag
Dy1 O4 2.089(3) . ?
Dy1 O2 2.267(3) . ?
Dy1 O1 2.294(3) . ?
Dy1 O11 2.321(3) . ?
Dy1 O10 2.373(3) . ?
Dy1 O3 2.579(3) . ?
Dy2 O5 2.188(3) . ?
Dy2 O6 2.200(4) . ?
Dy2 O7 2.303(3) . ?
Dy2 O1 2.322(3) . ?
Dy2 O10 2.424(3) . ?
Dy2 O11 2.463(3) . ?
Dy2 Dy3 3.5568(5) . ?
Dy3 O9 2.121(3) . ?
Dy3 O8 2.215(4) . ?
Dy3 O7 2.309(3) . ?
Dy3 O2 2.346(3) . ?
Dy3 O10 2.453(3) . ?
Dy3 O11 2.470(3) . ?
O1 C1 1.433(5) . ?
O2 C5 1.435(5) . ?
O3 C9 1.473(5) . ?
O4 C13 1.411(5) . ?
O5 C17 1.436(6) . ?
O6 C21 1.426(7) . ?
O7 C25 1.439(5) . ?
O8 C29 1.432(7) . ?
O9 C33 1.418(6) . ?
O10 C37 1.444(5) . ?
O11 C41 1.449(5) . ?
C1 C3 1.508(6) . ?
C1 C2 1.524(7) . ?
C1 C4 1.524(7) . ?
C5 C6 1.512(7) . ?
C5 C8 1.516(7) . ?
C5 C7 1.531(8) . ?
C9 C11 1.515(7) . ?
C9 C12 1.519(7) . ?
C9 C10 1.522(7) . ?
C13 C15 1.519(6) . ?
C13 C16 1.520(7) . ?
C13 C14 1.520(7) . ?
C17 C18 1.495(10) . ?
C17 C20 1.500(9) . ?
C17 C19 1.503(9) . ?
C21 C23 1.450(10) . ?
C21 C24 1.454(11) . ?
C21 C22 1.470(11) . ?
C25 C28 1.513(7) . ?
C25 C27 1.515(7) . ?
C25 C26 1.517(7) . ?
C29 C31 1.449(10) . ?
C29 C30 1.458(11) . ?
C29 C32 1.477(11) . ?
C33 C36 1.508(8) . ?
C33 C35 1.527(8) . ?
C33 C34 1.530(8) . ?
C37 C39 1.519(6) . ?
C37 C40 1.524(6) . ?
C37 C38 1.533(6) . ?
C41 C42 1.518(6) . ?
C41 C44 1.525(6) . ?
C41 C43 1.529(6) . ?
